data_7046475
loop_
_publ_author_name
'Nahra, Fady'
'Van Hecke, Kristof'
'Kennedy, Alan R.'
'Nelson, David J.'

_publ_section_title
;
 Coinage metal complexes of selenoureas derived from N-heterocyclic
 carbenes.
;
_journal_issue 31
_journal_name_full 'Dalton transactions (Cambridge, England : 2003)'
_journal_page_first 10671
_journal_page_last 10684
_journal_paper_doi 10.1039/c8dt01506f
_journal_volume 47
_journal_year 2018
_chemical_formula_sum 'C45.5 H73 Ag Cl2 N6 O Se3'
_chemical_formula_weight 1135.74
_space_group_crystal_system monoclinic
_space_group_IT_number 14
_space_group_name_Hall '-P 2yn'
_space_group_name_H-M_alt 'P 1 21/n 1'
_symmetry_space_group_name_Hall '-P 2yn'
_symmetry_space_group_name_H-M 'P 1 21/n 1'
_atom_sites_solution_hydrogens geom
_atom_sites_solution_primary dual
_audit_creation_date 2018-02-19
_audit_creation_method
;
Olex2 1.2
(compiled Aug 10 2017 17:28:52 for OlexSys, GUI svn.r5381)
;
_audit_update_record
;
2018-04-16 deposited with the CCDC.
2018-05-30 downloaded from the CCDC.
;
_cell_angle_alpha 90
_cell_angle_beta 106.277(2)
_cell_angle_gamma 90
_cell_formula_units_Z 8
_cell_length_a 27.3848(4)
_cell_length_b 15.0419(2)
_cell_length_c 27.9825(4)
_cell_measurement_reflns_used 31188
_cell_measurement_temperature 100.0(1)
_cell_measurement_theta_max 74.5980
_cell_measurement_theta_min 3.3270
_cell_volume 11064.5(3)
_computing_cell_refinement 'CrysAlisPro 1.171.38.41 (Rigaku OD, 2015)'
_computing_data_collection 'CrysAlisPro 1.171.38.41 (Rigaku OD, 2015)'
_computing_data_reduction 'CrysAlisPro 1.171.38.41 (Rigaku OD, 2015)'
_computing_molecular_graphics 'Olex2 (Dolomanov et al., 2009)'
_computing_publication_material 'Olex2 (Dolomanov et al., 2009)'
_computing_structure_refinement 'ShelXL (Sheldrick, 2015)'
_computing_structure_solution 'ShelXT (Sheldrick, 2015)'
_diffrn_ambient_environment N~2~
_diffrn_ambient_temperature 100.0(1)
_diffrn_detector 'CCD plate'
_diffrn_detector_area_resol_mean 10.4839
_diffrn_detector_type Atlas
_diffrn_measured_fraction_theta_full 0.996
_diffrn_measured_fraction_theta_max 0.970
_diffrn_measurement_details
;
List of Runs (angles in degrees, time in seconds):

  # Type    Start    End  Width  t~exp~   \w     \q     \k     \f   Frames
#--------------------------------------------------------------------------
  1  \w   -119.00  42.00   1.00    4.00    --  -41.68  11.00 135.00  161
  2  \w   -125.00  36.00   1.00    4.00    --  -41.68 -11.00 -37.00  161
  3  \w    -36.00 125.00   1.00    4.00    --   41.68  11.00 135.00  161
  4  \w    -42.00 119.00   1.00    4.00    --   41.68 -11.00 -37.00  161
  5  \w     31.00 178.00   1.00   25.00    --  109.13  11.00 135.00  147
  6  \w     26.00 178.00   1.00   25.00    --  109.13 -11.00 -37.00  152
  7  \w      1.00  83.00   1.00    4.00    --   41.68 -99.00  60.00   82
  8  \w     23.00  98.00   1.00    4.00    --   41.68-125.00-150.00   75
  9  \w     36.00 121.00   1.00   25.00    --  109.13-125.00 -90.00   85
 10  \w     36.00 135.00   1.00   25.00    --  109.13 -45.00-180.00   99
 11  \w     83.00 178.00   1.00   25.00    --  109.13  45.00  30.00   95
 12  \w     26.00  96.00   1.00   25.00    --  109.13 -94.00 120.00   70
 13  \w     80.00 178.00   1.00   25.00    --  109.13  61.00 -30.00   98
 14  \w     29.00 108.00   1.00   25.00    --  109.13 -94.00   0.00   79
;
_diffrn_measurement_device 'four-circle diffractometer'
_diffrn_measurement_device_type 'SuperNova, Dual, Cu at zero, Atlas'
_diffrn_measurement_method '\w scans'
_diffrn_orient_matrix_type 'CrysAlisPro convention (1999,Acta A55,543-557)'
_diffrn_orient_matrix_UB_11 -0.0017103000
_diffrn_orient_matrix_UB_12 -0.0099496000
_diffrn_orient_matrix_UB_13 0.0543249000
_diffrn_orient_matrix_UB_21 0.0582200000
_diffrn_orient_matrix_UB_22 -0.0115242000
_diffrn_orient_matrix_UB_23 0.0169054000
_diffrn_orient_matrix_UB_31 0.0066118000
_diffrn_orient_matrix_UB_32 0.1012274000
_diffrn_orient_matrix_UB_33 0.0072347000
_diffrn_radiation_monochromator mirror
_diffrn_radiation_probe x-ray
_diffrn_radiation_type CuK\a
_diffrn_radiation_wavelength 1.54184
_diffrn_reflns_av_R_equivalents 0.0566
_diffrn_reflns_av_unetI/netI 0.0423
_diffrn_reflns_Laue_measured_fraction_full 0.996
_diffrn_reflns_Laue_measured_fraction_max 0.970
_diffrn_reflns_limit_h_max 34
_diffrn_reflns_limit_h_min -34
_diffrn_reflns_limit_k_max 18
_diffrn_reflns_limit_k_min -14
_diffrn_reflns_limit_l_max 35
_diffrn_reflns_limit_l_min -34
_diffrn_reflns_number 103069
_diffrn_reflns_point_group_measured_fraction_full 0.996
_diffrn_reflns_point_group_measured_fraction_max 0.970
_diffrn_reflns_theta_full 67.684
_diffrn_reflns_theta_max 75.598
_diffrn_reflns_theta_min 3.291
_diffrn_source 'micro-focus sealed X-ray tube'
_diffrn_source_type 'SuperNova (Cu) X-ray Source'
_exptl_absorpt_coefficient_mu 6.338
_exptl_absorpt_correction_T_max 0.973
_exptl_absorpt_correction_T_min 0.928
_exptl_absorpt_correction_type gaussian
_exptl_absorpt_process_details
;
CrysAlisPro 1.171.38.41 (Rigaku Oxford Diffraction, 2015)
Numerical absorption correction based on gaussian integration over
            a multifaceted crystal model
Empirical absorption correction using spherical harmonics,
 implemented in SCALE3 ABSPACK scaling algorithm.
;
_exptl_crystal_colour 'clear colourless'
_exptl_crystal_colour_lustre clear
_exptl_crystal_colour_primary colourless
_exptl_crystal_density_diffrn 1.364
_exptl_crystal_description block
_exptl_crystal_F_000 4632
_exptl_crystal_size_max 0.211
_exptl_crystal_size_mid 0.11
_exptl_crystal_size_min 0.063
_refine_diff_density_max 2.081
_refine_diff_density_min -1.352
_refine_diff_density_rms 0.107
_refine_ls_extinction_method none
_refine_ls_goodness_of_fit_ref 1.047
_refine_ls_hydrogen_treatment constr
_refine_ls_matrix_type full
_refine_ls_number_parameters 1054
_refine_ls_number_reflns 22282
_refine_ls_number_restraints 735
_refine_ls_restrained_S_all 1.055
_refine_ls_R_factor_all 0.0779
_refine_ls_R_factor_gt 0.0634
_refine_ls_shift/su_max 0.002
_refine_ls_shift/su_mean 0.000
_refine_ls_structure_factor_coef Fsqd
_refine_ls_weighting_details 'w=1/[\s^2^(Fo^2^)+(0.1018P)^2^+15.3061P] where P=(Fo^2^+2Fc^2^)/3'
_refine_ls_weighting_scheme calc
_refine_ls_wR_factor_gt 0.1750
_refine_ls_wR_factor_ref 0.1895
_reflns_Friedel_coverage 0.000
_reflns_number_gt 17427
_reflns_number_total 22282
_reflns_threshold_expression 'I > 2\s(I)'
_cod_data_source_file c8dt01506f2.cif
_cod_data_source_block fn021
_cod_depositor_comments 'Adding full bibliography for 7046473--7046483.cif.'
_cod_database_code 7046475
_shelxl_version_number 2013-4
_shelx_space_group_comment
;
The symmetry employed for this shelxl refinement is uniquely defined
by the following loop, which should always be used as a source of
symmetry information in preference to the above space-group names.
They are only intended as comments.
;
_shelx_estimated_absorpt_t_max 0.691
_shelx_estimated_absorpt_t_min 0.348
_reflns_odcompleteness_completeness 99.83
_reflns_odcompleteness_iscentric 1
_reflns_odcompleteness_theta 66.97
_olex2_refinement_description
;
1. Fixed Uiso
 At 1.2 times of:
  All C(H) groups, All C(H,H) groups
2. Restrained distances
 C91-Cl4
 1.746 with sigma of 0.01
 C91-Cl3
 1.746 with sigma of 0.01
 Cl3-Cl4
 2.897 with sigma of 0.02
3. Uiso/Uaniso restraints and constraints
All non-hydrogen atoms have similar U: within 2A with sigma of 0.01 and sigma
for terminal atoms of 0.02
4.a Ternary CH refined with riding coordinates:
 C4(H4), C10(H10), C19(H19), C25(H25), C34(H34), C40(H40), C49(H49), C55(H55),
 C64(H64), C70(H70), C79(H79), C85(H85)
4.b Secondary CH2 refined with riding coordinates:
 C5(H5A,H5B), C6(H6A,H6B), C7(H7A,H7B), C8(H8A,H8B), C9(H9A,H9B), C11(H11A,
 H11B), C12(H12A,H12B), C13(H13A,H13B), C14(H14A,H14B), C15(H15A,H15B),
 C20(H20A,H20B), C21(H21A,H21B), C22(H22A,H22B), C23(H23A,H23B), C24(H24A,H24B),
  C26(H26A,H26B), C27(H27A,H27B), C28(H28A,H28B), C29(H29A,H29B), C30(H30A,
 H30B), C35(H35A,H35B), C36(H36A,H36B), C37(H37A,H37B), C38(H38A,H38B),
 C39(H39A,H39B), C41(H41A,H41B), C42(H42A,H42B), C43(H43A,H43B), C44(H44A,H44B),
  C45(H45A,H45B), C50(H50A,H50B), C51(H51A,H51B), C52(H52A,H52B), C53(H53A,
 H53B), C54(H54A,H54B), C56(H56A,H56B), C57(H57A,H57B), C58(H58A,H58B),
 C59(H59A,H59B), C60(H60A,H60B), C65(H65A,H65B), C66(H66A,H66B), C67(H67A,H67B),
  C68(H68A,H68B), C69(H69A,H69B), C71(H71A,H71B), C72(H72A,H72B), C73(H73A,
 H73B), C74(H74A,H74B), C75(H75A,H75B), C80(H80A,H80B), C81(H81A,H81B),
 C82(H82A,H82B), C83(H83A,H83B), C84(H84A,H84B), C86(H86A,H86B), C87(H87A,H87B),
  C88(H88A,H88B), C89(H89A,H89B), C90(H90A,H90B), C91(H91A,H91B)
4.c Aromatic/amide H refined with riding coordinates:
 C2(H2), C3(H3), C17(H17), C18(H18), C32(H32), C33(H33), C47(H47), C48(H48),
 C62(H62), C63(H63), C77(H77), C78(H78)
;
_olex2_exptl_crystal_mounting_method 'mounted on a nylon loop'
_olex2_submission_special_instructions 'No special instructions were received'
_oxdiff_exptl_absorpt_empirical_details
;
Empirical correction (ABSPACK) includes:
- Absorption correction using spherical harmonics
- Frame scaling
;
_oxdiff_exptl_absorpt_empirical_full_max 1.824
_oxdiff_exptl_absorpt_empirical_full_min 0.725

loop_
_space_group_symop_operation_xyz
'x, y, z'
'-x+1/2, y+1/2, -z+1/2'
'-x, -y, -z'
'x-1/2, -y-1/2, z-1/2'

loop_
_atom_site_label
_atom_site_type_symbol
_atom_site_fract_x
_atom_site_fract_y
_atom_site_fract_z
_atom_site_U_iso_or_equiv
_atom_site_adp_type
_atom_site_occupancy
_atom_site_site_symmetry_order
_atom_site_calc_flag
_atom_site_refinement_flags_posn
_atom_site_refinement_flags_adp
Ag1 Ag 0.83945(2) 0.54146(2) 0.50768(2) 0.04670(10) Uani 1 1 d . U
Se1 Se 0.92971(2) 0.54429(4) 0.49684(2) 0.04538(13) Uani 1 1 d . U
Se2 Se 0.79474(2) 0.68558(4) 0.51834(2) 0.05410(15) Uani 1 1 d . U
Se3 Se 0.79901(2) 0.38658(4) 0.50451(2) 0.05313(15) Uani 1 1 d . U
N1 N 0.91030(16) 0.3749(3) 0.44556(16) 0.0461(9) Uani 1 1 d . U
N2 N 0.95393(15) 0.3603(3) 0.52306(15) 0.0437(8) Uani 1 1 d . U
N3 N 0.8500(2) 0.8022(3) 0.47039(18) 0.0614(12) Uani 1 1 d . U
N4 N 0.8903(3) 0.7815(4) 0.5477(2) 0.0821(17) Uani 1 1 d . U
N5 N 0.69601(19) 0.4438(3) 0.4964(2) 0.0670(13) Uani 1 1 d . U
N6 N 0.7428(2) 0.4377(4) 0.5728(2) 0.0648(12) Uani 1 1 d . U
C1 C 0.93083(17) 0.4225(3) 0.48869(18) 0.0420(10) Uani 1 1 d . U
C2 C 0.9478(2) 0.2764(3) 0.5018(2) 0.0490(11) Uani 1 1 d . U
H2 H 0.9604 0.2222 0.5181 0.059 Uiso 1 1 calc R .
C3 C 0.9210(2) 0.2859(4) 0.4540(2) 0.0501(11) Uani 1 1 d . U
H3 H 0.9112 0.2395 0.4302 0.060 Uiso 1 1 calc R .
C4 C 0.8827(2) 0.4137(4) 0.3969(2) 0.0536(12) Uani 1 1 d . U
H4 H 0.8791 0.4790 0.4015 0.064 Uiso 1 1 calc R .
C5 C 0.9119(2) 0.4001(5) 0.3593(2) 0.0631(14) Uani 1 1 d . U
H5A H 0.9179 0.3358 0.3561 0.076 Uiso 1 1 calc R .
H5B H 0.9454 0.4298 0.3711 0.076 Uiso 1 1 calc R .
C6 C 0.8834(2) 0.4374(6) 0.3088(2) 0.0752(17) Uani 1 1 d . U
H6A H 0.9025 0.4235 0.2844 0.090 Uiso 1 1 calc R .
H6B H 0.8812 0.5028 0.3111 0.090 Uiso 1 1 calc R .
C7 C 0.8300(3) 0.3991(5) 0.2904(2) 0.0738(17) Uani 1 1 d . U
H7A H 0.8117 0.4286 0.2588 0.089 Uiso 1 1 calc R .
H7B H 0.8322 0.3348 0.2836 0.089 Uiso 1 1 calc R .
C8 C 0.8006(2) 0.4121(5) 0.3285(2) 0.0707(16) Uani 1 1 d . U
H8A H 0.7671 0.3828 0.3166 0.085 Uiso 1 1 calc R .
H8B H 0.7948 0.4764 0.3322 0.085 Uiso 1 1 calc R .
C9 C 0.8295(2) 0.3736(5) 0.3788(2) 0.0651(15) Uani 1 1 d . U
H9A H 0.8322 0.3083 0.3759 0.078 Uiso 1 1 calc R .
H9B H 0.8105 0.3860 0.4034 0.078 Uiso 1 1 calc R .
C10 C 0.98197(19) 0.3814(4) 0.57484(19) 0.0485(11) Uani 1 1 d . U
H10 H 1.0015 0.4373 0.5741 0.058 Uiso 1 1 calc R .
C11 C 0.9468(2) 0.3990(4) 0.6071(2) 0.0541(12) Uani 1 1 d . U
H11A H 0.9267 0.3450 0.6088 0.065 Uiso 1 1 calc R .
H11B H 0.9228 0.4475 0.5924 0.065 Uiso 1 1 calc R .
C12 C 0.9783(2) 0.4256(5) 0.6599(2) 0.0608(13) Uani 1 1 d . U
H12A H 0.9949 0.4836 0.6584 0.073 Uiso 1 1 calc R .
H12B H 0.9554 0.4325 0.6814 0.073 Uiso 1 1 calc R .
C13 C 1.0187(2) 0.3564(5) 0.6825(2) 0.0668(15) Uani 1 1 d . U
H13A H 1.0021 0.3009 0.6886 0.080 Uiso 1 1 calc R .
H13B H 1.0404 0.3784 0.7148 0.080 Uiso 1 1 calc R .
C14 C 1.0519(2) 0.3368(5) 0.6482(2) 0.0633(14) Uani 1 1 d . U
H14A H 1.0718 0.3905 0.6455 0.076 Uiso 1 1 calc R .
H14B H 1.0761 0.2886 0.6628 0.076 Uiso 1 1 calc R .
C15 C 1.02033(19) 0.3092(4) 0.5966(2) 0.0528(12) Uani 1 1 d . U
H15A H 1.0428 0.2996 0.5749 0.063 Uiso 1 1 calc R .
H15B H 1.0024 0.2528 0.5986 0.063 Uiso 1 1 calc R .
C16 C 0.8474(2) 0.7605(4) 0.5115(2) 0.0610(14) Uani 1 1 d . U
C17 C 0.9195(3) 0.8394(6) 0.5276(3) 0.100(3) Uani 1 1 d . U
H17 H 0.9512 0.8651 0.5450 0.120 Uiso 1 1 calc R .
C18 C 0.8949(3) 0.8517(5) 0.4802(3) 0.091(2) Uani 1 1 d . U
H18 H 0.9058 0.8874 0.4571 0.109 Uiso 1 1 calc R .
C19 C 0.8138(2) 0.7901(4) 0.42137(19) 0.0533(12) Uani 1 1 d . U
H19 H 0.7801 0.7749 0.4265 0.064 Uiso 1 1 calc R .
C20 C 0.8295(3) 0.7135(4) 0.3941(2) 0.0630(14) Uani 1 1 d . U
H20A H 0.8325 0.6589 0.4145 0.076 Uiso 1 1 calc R .
H20B H 0.8633 0.7262 0.3893 0.076 Uiso 1 1 calc R .
C21 C 0.7911(3) 0.6983(5) 0.3437(2) 0.0758(18) Uani 1 1 d . U
H21A H 0.7582 0.6798 0.3487 0.091 Uiso 1 1 calc R .
H21B H 0.8032 0.6497 0.3261 0.091 Uiso 1 1 calc R .
C22 C 0.7834(3) 0.7822(5) 0.3120(2) 0.0730(17) Uani 1 1 d . U
H22A H 0.7565 0.7718 0.2805 0.088 Uiso 1 1 calc R .
H22B H 0.8153 0.7970 0.3037 0.088 Uiso 1 1 calc R .
C23 C 0.7681(3) 0.8597(5) 0.3400(2) 0.0696(16) Uani 1 1 d . U
H23A H 0.7344 0.8473 0.3450 0.083 Uiso 1 1 calc R .
H23B H 0.7651 0.9144 0.3196 0.083 Uiso 1 1 calc R .
C24 C 0.8071(3) 0.8751(4) 0.3907(2) 0.0689(16) Uani 1 1 d . U
H24A H 0.8401 0.8929 0.3857 0.083 Uiso 1 1 calc R .
H24B H 0.7953 0.9236 0.4086 0.083 Uiso 1 1 calc R .
C25 C 0.9009(3) 0.7510(5) 0.6000(3) 0.086(2) Uani 1 1 d . U
H25 H 0.8783 0.6990 0.6009 0.103 Uiso 1 1 calc R .
C26 C 0.8890(3) 0.8243(6) 0.6326(3) 0.093(2) Uani 1 1 d . U
H26A H 0.8530 0.8426 0.6193 0.112 Uiso 1 1 calc R .
H26B H 0.9106 0.8767 0.6318 0.112 Uiso 1 1 calc R .
C27 C 0.8986(3) 0.7920(7) 0.6869(3) 0.097(2) Uani 1 1 d . U
H27A H 0.8929 0.8415 0.7081 0.116 Uiso 1 1 calc R .
H27B H 0.8747 0.7434 0.6883 0.116 Uiso 1 1 calc R .
C28 C 0.9539(3) 0.7586(6) 0.7062(3) 0.093(2) Uani 1 1 d . U
H28A H 0.9775 0.8090 0.7076 0.112 Uiso 1 1 calc R .
H28B H 0.9597 0.7353 0.7405 0.112 Uiso 1 1 calc R .
C29 C 0.9653(4) 0.6859(6) 0.6732(3) 0.093(2) Uani 1 1 d . U
H29A H 0.9432 0.6340 0.6733 0.111 Uiso 1 1 calc R .
H29B H 1.0011 0.6666 0.6865 0.111 Uiso 1 1 calc R .
C30 C 0.9563(3) 0.7201(6) 0.6188(3) 0.092(2) Uani 1 1 d . U
H30A H 0.9795 0.7702 0.6180 0.111 Uiso 1 1 calc R .
H30B H 0.9628 0.6719 0.5973 0.111 Uiso 1 1 calc R .
C31 C 0.7436(2) 0.4255(4) 0.5256(2) 0.0572(12) Uani 1 1 d . U
C32 C 0.6661(3) 0.4692(5) 0.5268(3) 0.0773(18) Uani 1 1 d . U
H32 H 0.6313 0.4861 0.5160 0.093 Uiso 1 1 calc R .
C33 C 0.6943(3) 0.4655(5) 0.5726(3) 0.0744(17) Uani 1 1 d . U
H33 H 0.6836 0.4795 0.6012 0.089 Uiso 1 1 calc R .
C34 C 0.6801(3) 0.4419(5) 0.4423(3) 0.0786(18) Uani 1 1 d . U
H34 H 0.7004 0.3947 0.4315 0.094 Uiso 1 1 calc R .
C35 C 0.6923(3) 0.5284(6) 0.4221(3) 0.086(2) Uani 1 1 d . U
H35A H 0.7291 0.5415 0.4353 0.103 Uiso 1 1 calc R .
H35B H 0.6729 0.5771 0.4321 0.103 Uiso 1 1 calc R .
C36 C 0.6779(3) 0.5209(8) 0.3657(3) 0.106(2) Uani 1 1 d . U
H36A H 0.6863 0.5774 0.3517 0.128 Uiso 1 1 calc R .
H36B H 0.6985 0.4732 0.3564 0.128 Uiso 1 1 calc R .
C37 C 0.6220(4) 0.5005(8) 0.3429(4) 0.111(3) Uani 1 1 d . U
H37A H 0.6145 0.4945 0.3063 0.133 Uiso 1 1 calc R .
H37B H 0.6008 0.5492 0.3501 0.133 Uiso 1 1 calc R .
C38 C 0.6103(4) 0.4136(7) 0.3656(4) 0.116(3) Uani 1 1 d . U
H38A H 0.5736 0.4002 0.3525 0.139 Uiso 1 1 calc R .
H38B H 0.6295 0.3647 0.3555 0.139 Uiso 1 1 calc R .
C39 C 0.6242(3) 0.4176(6) 0.4219(4) 0.095(2) Uani 1 1 d . U
H39A H 0.6178 0.3592 0.4353 0.113 Uiso 1 1 calc R .
H39B H 0.6029 0.4626 0.4324 0.113 Uiso 1 1 calc R .
C40 C 0.7867(3) 0.4302(5) 0.6165(3) 0.0719(15) Uani 1 1 d . U
H40 H 0.8164 0.4113 0.6048 0.086 Uiso 1 1 calc R .
C41 C 0.7778(4) 0.3584(6) 0.6518(3) 0.094(2) Uani 1 1 d . U
H41A H 0.7727 0.3000 0.6348 0.113 Uiso 1 1 calc R .
H41B H 0.7471 0.3725 0.6624 0.113 Uiso 1 1 calc R .
C42 C 0.8257(5) 0.3552(6) 0.6980(3) 0.114(3) Uani 1 1 d . U
H42A H 0.8199 0.3105 0.7218 0.137 Uiso 1 1 calc R .
H42B H 0.8553 0.3356 0.6870 0.137 Uiso 1 1 calc R .
C43 C 0.8379(5) 0.4433(6) 0.7243(3) 0.109(3) Uani 1 1 d . U
H43A H 0.8690 0.4376 0.7524 0.131 Uiso 1 1 calc R .
H43B H 0.8096 0.4613 0.7377 0.131 Uiso 1 1 calc R .
C44 C 0.8460(4) 0.5144(6) 0.6880(3) 0.092(2) Uani 1 1 d . U
H44A H 0.8766 0.4997 0.6774 0.110 Uiso 1 1 calc R .
H44B H 0.8517 0.5728 0.7050 0.110 Uiso 1 1 calc R .
C45 C 0.7996(3) 0.5201(5) 0.6422(3) 0.0753(17) Uani 1 1 d . U
H45A H 0.7700 0.5418 0.6525 0.090 Uiso 1 1 calc R .
H45B H 0.8066 0.5635 0.6183 0.090 Uiso 1 1 calc R .
Ag2 Ag 0.33830(2) 0.95839(3) 0.50680(2) 0.04885(11) Uani 1 1 d . U
Se4 Se 0.42855(2) 0.98669(6) 0.50310(3) 0.06903(19) Uani 1 1 d . U
Se5 Se 0.28128(2) 1.08953(4) 0.51628(2) 0.05236(15) Uani 1 1 d . U
Se6 Se 0.29944(2) 0.80234(4) 0.49914(2) 0.04617(13) Uani 1 1 d . U
N7 N 0.4266(2) 0.8120(5) 0.4579(2) 0.0731(14) Uani 1 1 d . U
N8 N 0.47161(19) 0.8139(4) 0.5342(2) 0.0677(13) Uani 1 1 d . U
N9 N 0.33031(17) 1.2156(3) 0.46693(17) 0.0508(10) Uani 1 1 d . U
N10 N 0.37031(18) 1.2024(3) 0.54451(18) 0.0567(11) Uani 1 1 d . U
N11 N 0.19746(15) 0.8631(3) 0.49208(16) 0.0450(9) Uani 1 1 d . U
N12 N 0.24485(16) 0.8568(3) 0.56865(16) 0.0474(9) Uani 1 1 d . U
C46 C 0.4429(2) 0.8668(5) 0.4978(3) 0.0663(14) Uani 1 1 d . U
C47 C 0.4750(3) 0.7291(6) 0.5165(3) 0.0779(18) Uani 1 1 d . U
H47 H 0.4936 0.6804 0.5344 0.093 Uiso 1 1 calc R .
C48 C 0.4463(3) 0.7292(6) 0.4683(3) 0.0810(19) Uani 1 1 d . U
H48 H 0.4410 0.6803 0.4460 0.097 Uiso 1 1 calc R .
C49 C 0.3927(3) 0.8417(6) 0.4092(3) 0.0762(17) Uani 1 1 d . U
H49 H 0.3736 0.8946 0.4161 0.091 Uiso 1 1 calc R .
C50 C 0.4230(3) 0.8725(6) 0.3758(3) 0.0845(19) Uani 1 1 d . U
H50A H 0.4442 0.8229 0.3698 0.101 Uiso 1 1 calc R .
H50B H 0.4459 0.9211 0.3922 0.101 Uiso 1 1 calc R .
C51 C 0.3884(3) 0.9060(7) 0.3254(3) 0.092(2) Uani 1 1 d . U
H51A H 0.4095 0.9203 0.3029 0.110 Uiso 1 1 calc R .
H51B H 0.3708 0.9610 0.3308 0.110 Uiso 1 1 calc R .
C52 C 0.3487(3) 0.8344(7) 0.3012(3) 0.093(2) Uani 1 1 d . U
H52A H 0.3254 0.8578 0.2700 0.112 Uiso 1 1 calc R .
H52B H 0.3661 0.7813 0.2929 0.112 Uiso 1 1 calc R .
C53 C 0.3192(3) 0.8097(7) 0.3367(3) 0.088(2) Uani 1 1 d . U
H53A H 0.2938 0.7637 0.3213 0.105 Uiso 1 1 calc R .
H53B H 0.3007 0.8625 0.3436 0.105 Uiso 1 1 calc R .
C54 C 0.3543(3) 0.7740(6) 0.3859(2) 0.0767(18) Uani 1 1 d . U
H54A H 0.3338 0.7587 0.4088 0.092 Uiso 1 1 calc R .
H54B H 0.3715 0.7194 0.3794 0.092 Uiso 1 1 calc R .
C55 C 0.4925(2) 0.8408(6) 0.5865(2) 0.0763(17) Uani 1 1 d . U
H55 H 0.4908 0.9070 0.5884 0.092 Uiso 1 1 calc R .
C56 C 0.4599(3) 0.8014(8) 0.6166(3) 0.100(2) Uani 1 1 d . U
H56A H 0.4589 0.7359 0.6130 0.119 Uiso 1 1 calc R .
H56B H 0.4246 0.8241 0.6040 0.119 Uiso 1 1 calc R .
C57 C 0.4812(3) 0.8258(9) 0.6713(3) 0.110(3) Uani 1 1 d . U
H57A H 0.4776 0.8907 0.6751 0.132 Uiso 1 1 calc R .
H57B H 0.4610 0.7955 0.6908 0.132 Uiso 1 1 calc R .
C58 C 0.5357(3) 0.8009(8) 0.6919(3) 0.099(2) Uani 1 1 d . U
H58A H 0.5390 0.7354 0.6922 0.119 Uiso 1 1 calc R .
H58B H 0.5483 0.8223 0.7266 0.119 Uiso 1 1 calc R .
C59 C 0.5682(3) 0.8410(7) 0.6608(3) 0.085(2) Uani 1 1 d . U
H59A H 0.6038 0.8205 0.6739 0.102 Uiso 1 1 calc R .
H59B H 0.5679 0.9066 0.6633 0.102 Uiso 1 1 calc R .
C60 C 0.5471(2) 0.8126(6) 0.6061(2) 0.0775(18) Uani 1 1 d . U
H60A H 0.5675 0.8404 0.5859 0.093 Uiso 1 1 calc R .
H60B H 0.5497 0.7473 0.6034 0.093 Uiso 1 1 calc R .
C61 C 0.3291(2) 1.1723(4) 0.5088(2) 0.0522(12) Uani 1 1 d . U
C62 C 0.3963(2) 1.2647(4) 0.5251(2) 0.0602(13) Uani 1 1 d . U
H62 H 0.4262 1.2958 0.5427 0.072 Uiso 1 1 calc R .
C63 C 0.3712(2) 1.2734(4) 0.4763(2) 0.0559(12) Uani 1 1 d . U
H63 H 0.3799 1.3117 0.4529 0.067 Uiso 1 1 calc R .
C64 C 0.2943(2) 1.1988(4) 0.4177(2) 0.0554(12) Uani 1 1 d . U
H64 H 0.2606 1.1837 0.4228 0.066 Uiso 1 1 calc R .
C65 C 0.3112(2) 1.1208(4) 0.3921(2) 0.0570(13) Uani 1 1 d . U
H65A H 0.3148 1.0673 0.4134 0.068 Uiso 1 1 calc R .
H65B H 0.3448 1.1338 0.3868 0.068 Uiso 1 1 calc R .
C66 C 0.2721(3) 1.1034(5) 0.3421(2) 0.0718(16) Uani 1 1 d . U
H66A H 0.2841 1.0537 0.3251 0.086 Uiso 1 1 calc R .
H66B H 0.2395 1.0855 0.3480 0.086 Uiso 1 1 calc R .
C67 C 0.2634(3) 1.1848(5) 0.3086(2) 0.0775(18) Uani 1 1 d . U
H67A H 0.2360 1.1724 0.2777 0.093 Uiso 1 1 calc R .
H67B H 0.2948 1.1987 0.2992 0.093 Uiso 1 1 calc R .
C68 C 0.2485(3) 1.2649(6) 0.3354(3) 0.088(2) Uani 1 1 d . U
H68A H 0.2455 1.3183 0.3141 0.106 Uiso 1 1 calc R .
H68B H 0.2149 1.2537 0.3410 0.106 Uiso 1 1 calc R .
C69 C 0.2875(3) 1.2823(5) 0.3852(2) 0.0775(18) Uani 1 1 d . U
H69A H 0.2760 1.3323 0.4024 0.093 Uiso 1 1 calc R .
H69B H 0.3205 1.2990 0.3796 0.093 Uiso 1 1 calc R .
C70 C 0.3827(3) 1.1745(5) 0.5967(2) 0.0751(17) Uani 1 1 d . U
H70 H 0.3658 1.1159 0.5978 0.090 Uiso 1 1 calc R .
C71 C 0.3601(3) 1.2411(7) 0.6257(3) 0.090(2) Uani 1 1 d . U
H71A H 0.3228 1.2441 0.6107 0.108 Uiso 1 1 calc R .
H71B H 0.3743 1.3008 0.6230 0.108 Uiso 1 1 calc R .
C72 C 0.3713(3) 1.2161(9) 0.6810(3) 0.114(3) Uani 1 1 d . U
H72A H 0.3586 1.2633 0.6991 0.137 Uiso 1 1 calc R .
H72B H 0.3537 1.1599 0.6844 0.137 Uiso 1 1 calc R .
C73 C 0.4287(3) 1.2051(9) 0.7031(3) 0.119(3) Uani 1 1 d . U
H73A H 0.4360 1.1864 0.7383 0.143 Uiso 1 1 calc R .
H73B H 0.4457 1.2629 0.7022 0.143 Uiso 1 1 calc R .
C74 C 0.4502(3) 1.1350(8) 0.6738(3) 0.117(3) Uani 1 1 d . U
H74A H 0.4873 1.1293 0.6888 0.141 Uiso 1 1 calc R .
H74B H 0.4344 1.0765 0.6761 0.141 Uiso 1 1 calc R .
C75 C 0.4396(3) 1.1611(7) 0.6186(3) 0.095(2) Uani 1 1 d . U
H75A H 0.4579 1.2167 0.6156 0.113 Uiso 1 1 calc R .
H75B H 0.4517 1.1137 0.6002 0.113 Uiso 1 1 calc R .
C76 C 0.24458(18) 0.8428(3) 0.52102(19) 0.0443(10) Uani 1 1 d . U
C77 C 0.1683(2) 0.8900(4) 0.5227(2) 0.0502(11) Uani 1 1 d . U
H77 H 0.1337 0.9079 0.5121 0.060 Uiso 1 1 calc R .
C78 C 0.1974(2) 0.8864(4) 0.5697(2) 0.0512(11) Uani 1 1 d . U
H78 H 0.1873 0.9015 0.5985 0.061 Uiso 1 1 calc R .
C79 C 0.1804(2) 0.8586(4) 0.4380(2) 0.0533(12) Uani 1 1 d . U
H79 H 0.2017 0.8136 0.4267 0.064 Uiso 1 1 calc R .
C80 C 0.1874(4) 0.9477(6) 0.4154(3) 0.098(2) Uani 1 1 d . U
H80A H 0.2236 0.9655 0.4268 0.117 Uiso 1 1 calc R .
H80B H 0.1670 0.9935 0.4265 0.117 Uiso 1 1 calc R .
C81 C 0.1703(4) 0.9413(8) 0.3582(3) 0.117(3) Uani 1 1 d . U
H81A H 0.1735 1.0003 0.3437 0.141 Uiso 1 1 calc R .
H81B H 0.1928 0.8994 0.3470 0.141 Uiso 1 1 calc R .
C82 C 0.1149(3) 0.9092(7) 0.3394(3) 0.098(2) Uani 1 1 d . U
H82A H 0.0920 0.9545 0.3470 0.117 Uiso 1 1 calc R .
H82B H 0.1055 0.9014 0.3028 0.117 Uiso 1 1 calc R .
C83 C 0.1081(2) 0.8235(5) 0.3632(2) 0.0642(15) Uani 1 1 d . U
H83A H 0.1281 0.7768 0.3523 0.077 Uiso 1 1 calc R .
H83B H 0.0718 0.8060 0.3520 0.077 Uiso 1 1 calc R .
C84 C 0.1250(2) 0.8293(4) 0.4200(2) 0.0578(13) Uani 1 1 d . U
H84A H 0.1033 0.8724 0.4313 0.069 Uiso 1 1 calc R .
H84B H 0.1210 0.7705 0.4344 0.069 Uiso 1 1 calc R .
C85 C 0.2892(2) 0.8478(4) 0.61298(19) 0.0507(11) Uani 1 1 d . U
H85 H 0.3193 0.8317 0.6013 0.061 Uiso 1 1 calc R .
C86 C 0.2805(2) 0.7728(4) 0.6462(2) 0.0580(13) Uani 1 1 d . U
H86A H 0.2761 0.7159 0.6276 0.070 Uiso 1 1 calc R .
H86B H 0.2491 0.7844 0.6561 0.070 Uiso 1 1 calc R .
C87 C 0.3261(3) 0.7656(5) 0.6929(2) 0.0709(16) Uani 1 1 d . U
H87A H 0.3189 0.7196 0.7154 0.085 Uiso 1 1 calc R .
H87B H 0.3566 0.7468 0.6832 0.085 Uiso 1 1 calc R .
C88 C 0.3366(3) 0.8530(5) 0.7201(2) 0.0722(17) Uani 1 1 d . U
H88A H 0.3668 0.8467 0.7493 0.087 Uiso 1 1 calc R .
H88B H 0.3072 0.8692 0.7324 0.087 Uiso 1 1 calc R .
C89 C 0.3460(3) 0.9262(5) 0.6865(2) 0.0678(15) Uani 1 1 d . U
H89A H 0.3768 0.9121 0.6761 0.081 Uiso 1 1 calc R .
H89B H 0.3520 0.9831 0.7051 0.081 Uiso 1 1 calc R .
C90 C 0.3005(2) 0.9362(4) 0.6404(2) 0.0596(14) Uani 1 1 d . U
H90A H 0.2704 0.9559 0.6505 0.072 Uiso 1 1 calc R .
H90B H 0.3081 0.9819 0.6181 0.072 Uiso 1 1 calc R .
Cl1 Cl 0.57026(9) 0.55467(15) 0.07708(8) 0.0935(6) Uani 1 1 d . U
Cl2 Cl 0.42982(6) 0.44370(13) 0.42179(6) 0.0707(4) Uani 1 1 d . U
Cl3 Cl 0.48832(11) 0.5036(3) 0.28353(9) 0.1390(12) Uani 1 1 d D U
Cl4 Cl 0.45639(17) 0.6474(2) 0.33411(12) 0.1504(13) Uani 1 1 d D U
C91 C 0.4885(3) 0.5456(6) 0.3420(3) 0.102(3) Uani 1 1 d D U
H91A H 0.4716 0.5030 0.3592 0.122 Uiso 1 1 calc R .
H91B H 0.5240 0.5539 0.3628 0.122 Uiso 1 1 calc R .
O2 O 0.52763(19) 0.5710(3) 0.9592(2) 0.0784(13) Uani 1 1 d . U
O1 O 0.46644(19) 0.4436(4) 0.54126(19) 0.0762(13) Uani 1 1 d . U

loop_
_atom_site_aniso_label
_atom_site_aniso_U_11
_atom_site_aniso_U_22
_atom_site_aniso_U_33
_atom_site_aniso_U_23
_atom_site_aniso_U_13
_atom_site_aniso_U_12
Ag1 0.0475(2) 0.0406(2) 0.0521(2) 0.00237(15) 0.01431(15) 0.00430(15)
Se1 0.0443(3) 0.0395(3) 0.0514(3) -0.0013(2) 0.0118(2) -0.0031(2)
Se2 0.0608(3) 0.0483(3) 0.0492(3) 0.0001(2) 0.0089(2) 0.0165(3)
Se3 0.0544(3) 0.0378(3) 0.0713(4) 0.0017(3) 0.0242(3) 0.0046(2)
N1 0.051(2) 0.040(2) 0.047(2) -0.0008(17) 0.0119(16) -0.0003(17)
N2 0.0421(18) 0.038(2) 0.049(2) 0.0009(17) 0.0099(15) -0.0012(16)
N3 0.072(3) 0.048(2) 0.049(2) 0.0085(19) -0.009(2) -0.001(2)
N4 0.103(4) 0.057(3) 0.058(3) 0.012(2) -0.025(3) -0.012(3)
N5 0.054(2) 0.045(2) 0.104(3) -0.006(2) 0.026(2) 0.004(2)
N6 0.067(3) 0.054(3) 0.082(3) 0.010(2) 0.036(2) 0.006(2)
C1 0.0349(19) 0.037(2) 0.052(2) 0.0005(19) 0.0096(17) -0.0018(18)
C2 0.054(3) 0.035(2) 0.057(3) -0.002(2) 0.014(2) -0.003(2)
C3 0.054(3) 0.041(3) 0.054(3) -0.006(2) 0.013(2) -0.001(2)
C4 0.055(3) 0.052(3) 0.048(2) 0.001(2) 0.005(2) -0.002(2)
C5 0.056(3) 0.080(4) 0.049(3) -0.003(3) 0.008(2) -0.014(3)
C6 0.065(3) 0.103(5) 0.050(3) 0.000(3) 0.004(2) -0.019(3)
C7 0.069(3) 0.087(4) 0.055(3) -0.007(3) 0.000(3) -0.017(3)
C8 0.055(3) 0.083(4) 0.065(3) 0.002(3) 0.003(3) -0.002(3)
C9 0.049(3) 0.082(4) 0.062(3) 0.004(3) 0.011(2) 0.000(3)
C10 0.048(2) 0.049(3) 0.047(2) -0.001(2) 0.0110(19) -0.002(2)
C11 0.052(3) 0.055(3) 0.055(3) 0.000(2) 0.014(2) 0.001(2)
C12 0.057(3) 0.072(4) 0.055(3) -0.002(3) 0.018(2) 0.000(3)
C13 0.059(3) 0.086(4) 0.052(3) 0.003(3) 0.011(2) 0.003(3)
C14 0.053(3) 0.076(4) 0.057(3) 0.003(3) 0.010(2) -0.002(3)
C15 0.046(2) 0.059(3) 0.051(3) 0.002(2) 0.009(2) 0.000(2)
C16 0.075(3) 0.044(3) 0.047(3) 0.002(2) -0.010(2) 0.005(2)
C17 0.106(5) 0.074(4) 0.083(4) 0.019(4) -0.034(4) -0.027(4)
C18 0.096(4) 0.066(4) 0.080(4) 0.024(3) -0.025(3) -0.025(3)
C19 0.062(3) 0.048(3) 0.043(2) 0.001(2) 0.001(2) 0.009(2)
C20 0.079(3) 0.056(3) 0.051(3) 0.006(2) 0.012(2) 0.023(3)
C21 0.106(4) 0.064(4) 0.050(3) -0.008(3) 0.009(3) 0.022(3)
C22 0.094(4) 0.070(4) 0.049(3) 0.005(3) 0.011(3) 0.026(3)
C23 0.084(4) 0.063(3) 0.049(3) 0.003(3) -0.002(3) 0.024(3)
C24 0.086(4) 0.054(3) 0.051(3) 0.006(3) -0.005(3) 0.016(3)
C25 0.108(4) 0.068(4) 0.054(3) 0.005(3) -0.023(3) -0.003(3)
C26 0.096(4) 0.080(4) 0.076(4) 0.003(4) -0.022(4) 0.013(4)
C27 0.096(5) 0.106(5) 0.067(4) 0.002(4) -0.014(3) 0.017(4)
C28 0.100(5) 0.106(5) 0.052(3) -0.004(3) -0.014(3) 0.024(4)
C29 0.116(5) 0.089(5) 0.050(3) -0.006(3) -0.013(3) 0.028(4)
C30 0.123(5) 0.078(4) 0.051(3) -0.003(3) -0.017(3) 0.027(4)
C31 0.055(3) 0.041(3) 0.082(3) 0.000(2) 0.030(2) 0.002(2)
C32 0.062(3) 0.062(4) 0.112(5) -0.009(4) 0.031(3) -0.001(3)
C33 0.069(3) 0.061(3) 0.109(4) 0.005(3) 0.052(3) 0.007(3)
C34 0.061(3) 0.069(4) 0.096(4) -0.020(3) 0.006(3) 0.009(3)
C35 0.065(3) 0.107(5) 0.081(4) -0.020(4) 0.013(3) -0.005(4)
C36 0.079(4) 0.146(6) 0.087(5) -0.025(5) 0.013(4) 0.001(5)
C37 0.089(5) 0.137(6) 0.092(5) -0.031(5) 0.001(4) -0.001(5)
C38 0.094(5) 0.105(5) 0.121(6) -0.037(5) -0.015(4) 0.009(5)
C39 0.076(4) 0.069(4) 0.121(5) -0.011(4) -0.002(4) 0.009(3)
C40 0.091(4) 0.069(3) 0.068(3) 0.018(3) 0.042(3) 0.022(3)
C41 0.149(6) 0.067(4) 0.079(4) 0.018(3) 0.053(4) 0.031(4)
C42 0.182(7) 0.085(5) 0.078(4) 0.016(4) 0.039(5) 0.043(5)
C43 0.165(6) 0.097(5) 0.063(4) 0.015(4) 0.028(4) 0.050(5)
C44 0.115(5) 0.099(5) 0.064(4) 0.013(4) 0.030(4) 0.037(4)
C45 0.083(4) 0.078(4) 0.070(4) 0.017(3) 0.030(3) 0.017(3)
Ag2 0.04526(19) 0.0418(2) 0.0581(2) 0.00106(16) 0.01215(16) -0.00178(15)
Se4 0.0472(3) 0.0713(5) 0.0896(5) -0.0031(4) 0.0210(3) -0.0093(3)
Se5 0.0465(3) 0.0401(3) 0.0663(3) -0.0024(2) 0.0089(2) -0.0008(2)
Se6 0.0466(3) 0.0389(3) 0.0546(3) -0.0054(2) 0.0167(2) -0.0012(2)
N7 0.057(3) 0.093(4) 0.067(3) -0.007(3) 0.014(2) 0.009(3)
N8 0.057(2) 0.082(3) 0.063(3) -0.015(2) 0.016(2) 0.019(2)
N9 0.053(2) 0.042(2) 0.055(2) -0.0018(18) 0.0093(18) 0.0022(18)
N10 0.055(2) 0.050(2) 0.058(2) 0.004(2) 0.0041(19) -0.009(2)
N11 0.0407(18) 0.043(2) 0.050(2) -0.0033(17) 0.0111(16) 0.0006(17)
N12 0.048(2) 0.046(2) 0.048(2) -0.0024(17) 0.0117(16) -0.0012(18)
C46 0.046(2) 0.085(4) 0.072(3) -0.009(3) 0.023(2) 0.002(3)
C47 0.070(3) 0.089(4) 0.069(3) -0.013(3) 0.012(3) 0.025(3)
C48 0.074(4) 0.096(5) 0.069(4) -0.019(3) 0.013(3) 0.017(4)
C49 0.061(3) 0.097(4) 0.066(3) -0.001(3) 0.009(3) -0.003(3)
C50 0.068(4) 0.095(5) 0.086(4) 0.000(4) 0.014(3) -0.009(4)
C51 0.083(4) 0.109(5) 0.082(4) 0.012(4) 0.021(3) -0.008(4)
C52 0.087(4) 0.118(5) 0.070(4) 0.011(4) 0.014(3) -0.012(4)
C53 0.070(4) 0.122(5) 0.065(4) 0.004(4) 0.010(3) -0.011(4)
C54 0.062(3) 0.109(5) 0.059(3) -0.001(3) 0.017(3) -0.012(3)
C55 0.063(3) 0.103(4) 0.060(3) -0.018(3) 0.012(3) 0.007(3)
C56 0.064(4) 0.164(6) 0.072(4) -0.016(4) 0.022(3) 0.000(4)
C57 0.076(4) 0.184(7) 0.074(4) -0.010(5) 0.025(3) -0.003(5)
C58 0.073(4) 0.152(6) 0.067(4) -0.007(4) 0.011(3) -0.007(4)
C59 0.066(3) 0.124(6) 0.063(3) -0.016(4) 0.013(3) -0.007(4)
C60 0.056(3) 0.114(5) 0.061(3) -0.017(3) 0.014(3) -0.004(3)
C61 0.053(2) 0.040(2) 0.057(3) -0.004(2) 0.003(2) 0.003(2)
C62 0.061(3) 0.051(3) 0.063(3) 0.000(3) 0.008(2) -0.012(3)
C63 0.063(3) 0.048(3) 0.056(3) 0.000(2) 0.016(2) -0.009(2)
C64 0.056(3) 0.059(3) 0.049(2) -0.001(2) 0.010(2) 0.006(2)
C65 0.064(3) 0.052(3) 0.055(3) -0.002(2) 0.018(2) 0.000(3)
C66 0.081(4) 0.077(4) 0.057(3) -0.013(3) 0.017(3) -0.011(3)
C67 0.081(4) 0.089(4) 0.054(3) -0.007(3) 0.005(3) -0.002(4)
C68 0.094(4) 0.095(5) 0.060(3) -0.006(3) -0.003(3) 0.029(4)
C69 0.093(4) 0.071(4) 0.057(3) -0.003(3) 0.002(3) 0.028(3)
C70 0.066(3) 0.083(4) 0.062(3) 0.014(3) -0.006(3) -0.020(3)
C71 0.070(4) 0.136(6) 0.056(3) 0.009(4) 0.005(3) -0.018(4)
C72 0.083(4) 0.185(7) 0.062(4) 0.020(5) -0.001(3) -0.017(5)
C73 0.088(5) 0.184(7) 0.068(4) 0.033(5) -0.006(4) -0.019(5)
C74 0.082(4) 0.150(7) 0.091(5) 0.035(5) -0.023(4) -0.017(5)
C75 0.071(4) 0.114(5) 0.078(4) 0.021(4) -0.014(3) -0.016(4)
C76 0.043(2) 0.041(2) 0.048(2) -0.0033(19) 0.0120(18) 0.0010(19)
C77 0.045(2) 0.046(3) 0.060(3) -0.001(2) 0.017(2) 0.003(2)
C78 0.053(3) 0.051(3) 0.053(3) -0.007(2) 0.021(2) -0.003(2)
C79 0.053(3) 0.057(3) 0.046(2) -0.002(2) 0.007(2) -0.006(2)
C80 0.103(4) 0.106(5) 0.064(4) 0.021(4) -0.010(3) -0.058(4)
C81 0.121(5) 0.144(6) 0.066(4) 0.027(4) -0.006(4) -0.073(5)
C82 0.101(5) 0.112(5) 0.058(3) 0.019(4) -0.013(3) -0.042(4)
C83 0.058(3) 0.067(3) 0.058(3) -0.001(3) 0.001(2) -0.010(3)
C84 0.054(3) 0.054(3) 0.059(3) 0.004(2) 0.004(2) -0.001(2)
C85 0.053(2) 0.050(3) 0.048(2) -0.003(2) 0.014(2) -0.001(2)
C86 0.067(3) 0.048(3) 0.054(3) 0.006(2) 0.011(2) 0.000(2)
C87 0.077(4) 0.067(4) 0.058(3) 0.010(3) 0.003(3) 0.004(3)
C88 0.081(4) 0.077(4) 0.048(3) 0.001(3) 0.000(3) 0.002(3)
C89 0.072(3) 0.072(4) 0.051(3) -0.006(3) 0.001(3) -0.004(3)
C90 0.070(3) 0.053(3) 0.049(3) -0.002(2) 0.005(2) -0.007(3)
Cl1 0.1067(14) 0.0902(14) 0.0771(11) 0.0036(10) 0.0152(10) -0.0430(12)
Cl2 0.0634(8) 0.0864(11) 0.0594(8) 0.0121(8) 0.0125(6) -0.0082(8)
Cl3 0.1149(18) 0.213(4) 0.0790(14) -0.0236(18) 0.0110(13) 0.030(2)
Cl4 0.229(4) 0.103(2) 0.115(2) 0.0135(17) 0.042(2) 0.003(2)
C91 0.083(5) 0.152(8) 0.068(4) -0.005(5) 0.018(4) 0.011(5)
O2 0.081(3) 0.067(3) 0.092(3) 0.001(3) 0.031(3) -0.024(3)
O1 0.074(3) 0.085(3) 0.074(3) -0.006(3) 0.027(2) -0.019(3)

loop_
_atom_type_symbol
_atom_type_description
_atom_type_scat_dispersion_real
_atom_type_scat_dispersion_imag
_atom_type_scat_source
C C 0.0181 0.0091 'International Tables Vol C Tables 4.2.6.8 and 6.1.1.4'
H H 0.0000 0.0000 'International Tables Vol C Tables 4.2.6.8 and 6.1.1.4'
Ag Ag 0.1306 4.2820 'International Tables Vol C Tables 4.2.6.8 and 6.1.1.4'
Cl Cl 0.3639 0.7018 'International Tables Vol C Tables 4.2.6.8 and 6.1.1.4'
N N 0.0311 0.0180 'International Tables Vol C Tables 4.2.6.8 and 6.1.1.4'
O O 0.0492 0.0322 'International Tables Vol C Tables 4.2.6.8 and 6.1.1.4'
Se Se -0.7943 1.1372 'International Tables Vol C Tables 4.2.6.8 and 6.1.1.4'

loop_
_exptl_crystal_face_index_h
_exptl_crystal_face_index_k
_exptl_crystal_face_index_l
_exptl_crystal_face_perp_dist
-18 0 5 0.0575
-6 -9 0 0.0939
-10 8 4 0.0886
18 0 -5 0.0478
2 -1 17 0.0246
-2 0 -17 0.0297
8 9 0 0.0764
-15 0 14 0.0525
-12 0 -10 0.0447
-4 9 -3 0.0865

loop_
_geom_angle_atom_site_label_1
_geom_angle_atom_site_label_2
_geom_angle_atom_site_label_3
_geom_angle
Se2 Ag1 Se1 120.57(2)
Se2 Ag1 Se3 123.96(2)
Se3 Ag1 Se1 115.45(2)
C1 Se1 Ag1 92.74(14)
C16 Se2 Ag1 95.19(19)
C31 Se3 Ag1 94.88(18)
C1 N1 C4 125.4(4)
C3 N1 C1 109.8(4)
C3 N1 C4 124.8(4)
C1 N2 C2 110.2(4)
C1 N2 C10 123.9(4)
C2 N2 C10 125.9(4)
C16 N3 C18 109.9(5)
C16 N3 C19 124.4(5)
C18 N3 C19 125.4(6)
C16 N4 C17 108.4(5)
C16 N4 C25 123.6(7)
C17 N4 C25 127.8(6)
C31 N5 C32 108.6(6)
C31 N5 C34 125.4(6)
C32 N5 C34 125.9(6)
C31 N6 C33 108.4(6)
C31 N6 C40 125.5(5)
C33 N6 C40 126.0(6)
N1 C1 Se1 127.2(4)
N2 C1 Se1 127.8(4)
N2 C1 N1 104.9(4)
N2 C2 H2 126.3
C3 C2 N2 107.3(5)
C3 C2 H2 126.3
N1 C3 H3 126.1
C2 C3 N1 107.8(5)
C2 C3 H3 126.1
N1 C4 H4 108.2
N1 C4 C5 110.9(5)
N1 C4 C9 110.1(5)
C5 C4 H4 108.2
C5 C4 C9 111.1(5)
C9 C4 H4 108.2
C4 C5 H5A 109.3
C4 C5 H5B 109.3
C4 C5 C6 111.5(5)
H5A C5 H5B 108.0
C6 C5 H5A 109.3
C6 C5 H5B 109.3
C5 C6 H6A 109.3
C5 C6 H6B 109.3
C5 C6 C7 111.8(6)
H6A C6 H6B 107.9
C7 C6 H6A 109.3
C7 C6 H6B 109.3
C6 C7 H7A 109.4
C6 C7 H7B 109.4
H7A C7 H7B 108.0
C8 C7 C6 111.2(6)
C8 C7 H7A 109.4
C8 C7 H7B 109.4
C7 C8 H8A 109.4
C7 C8 H8B 109.4
C7 C8 C9 111.1(6)
H8A C8 H8B 108.0
C9 C8 H8A 109.4
C9 C8 H8B 109.4
C4 C9 H9A 109.5
C4 C9 H9B 109.5
C8 C9 C4 110.9(5)
C8 C9 H9A 109.5
C8 C9 H9B 109.5
H9A C9 H9B 108.1
N2 C10 H10 107.2
N2 C10 C11 112.4(4)
N2 C10 C15 110.7(4)
C11 C10 H10 107.2
C15 C10 H10 107.2
C15 C10 C11 111.8(5)
C10 C11 H11A 109.7
C10 C11 H11B 109.7
C10 C11 C12 109.7(5)
H11A C11 H11B 108.2
C12 C11 H11A 109.7
C12 C11 H11B 109.7
C11 C12 H12A 109.3
C11 C12 H12B 109.3
H12A C12 H12B 108.0
C13 C12 C11 111.6(5)
C13 C12 H12A 109.3
C13 C12 H12B 109.3
C12 C13 H13A 109.4
C12 C13 H13B 109.4
C12 C13 C14 111.3(5)
H13A C13 H13B 108.0
C14 C13 H13A 109.4
C14 C13 H13B 109.4
C13 C14 H14A 109.3
C13 C14 H14B 109.3
H14A C14 H14B 107.9
C15 C14 C13 111.8(5)
C15 C14 H14A 109.3
C15 C14 H14B 109.3
C10 C15 C14 109.4(5)
C10 C15 H15A 109.8
C10 C15 H15B 109.8
C14 C15 H15A 109.8
C14 C15 H15B 109.8
H15A C15 H15B 108.2
N3 C16 Se2 126.9(4)
N3 C16 N4 106.8(6)
N4 C16 Se2 126.2(5)
N4 C17 H17 126.2
C18 C17 N4 107.7(7)
C18 C17 H17 126.2
N3 C18 H18 126.4
C17 C18 N3 107.1(7)
C17 C18 H18 126.4
N3 C19 H19 107.7
N3 C19 C20 110.7(5)
N3 C19 C24 111.6(5)
C20 C19 H19 107.7
C20 C19 C24 111.2(5)
C24 C19 H19 107.7
C19 C20 H20A 109.4
C19 C20 H20B 109.4
C19 C20 C21 111.1(5)
H20A C20 H20B 108.0
C21 C20 H20A 109.4
C21 C20 H20B 109.4
C20 C21 H21A 109.4
C20 C21 H21B 109.4
C20 C21 C22 111.2(6)
H21A C21 H21B 108.0
C22 C21 H21A 109.4
C22 C21 H21B 109.4
C21 C22 H22A 109.6
C21 C22 H22B 109.6
C21 C22 C23 110.4(6)
H22A C22 H22B 108.1
C23 C22 H22A 109.6
C23 C22 H22B 109.6
C22 C23 H23A 109.3
C22 C23 H23B 109.3
C22 C23 C24 111.7(5)
H23A C23 H23B 107.9
C24 C23 H23A 109.3
C24 C23 H23B 109.3
C19 C24 C23 109.7(5)
C19 C24 H24A 109.7
C19 C24 H24B 109.7
C23 C24 H24A 109.7
C23 C24 H24B 109.7
H24A C24 H24B 108.2
N4 C25 H25 108.3
N4 C25 C26 110.5(6)
N4 C25 C30 109.5(8)
C26 C25 H25 108.3
C26 C25 C30 111.8(6)
C30 C25 H25 108.3
C25 C26 H26A 109.5
C25 C26 H26B 109.5
C25 C26 C27 110.8(7)
H26A C26 H26B 108.1
C27 C26 H26A 109.5
C27 C26 H26B 109.5
C26 C27 H27A 109.9
C26 C27 H27B 109.9
H27A C27 H27B 108.3
C28 C27 C26 109.1(8)
C28 C27 H27A 109.9
C28 C27 H27B 109.9
C27 C28 H28A 109.3
C27 C28 H28B 109.3
H28A C28 H28B 107.9
C29 C28 C27 111.7(6)
C29 C28 H28A 109.3
C29 C28 H28B 109.3
C28 C29 H29A 109.5
C28 C29 H29B 109.5
C28 C29 C30 110.7(7)
H29A C29 H29B 108.1
C30 C29 H29A 109.5
C30 C29 H29B 109.5
C25 C30 C29 107.8(8)
C25 C30 H30A 110.1
C25 C30 H30B 110.1
C29 C30 H30A 110.1
C29 C30 H30B 110.1
H30A C30 H30B 108.5
N5 C31 Se3 126.9(5)
N6 C31 Se3 126.3(5)
N6 C31 N5 106.8(5)
N5 C32 H32 126.2
C33 C32 N5 107.5(6)
C33 C32 H32 126.2
N6 C33 H33 125.7
C32 C33 N6 108.6(7)
C32 C33 H33 125.7
N5 C34 H34 107.5
N5 C34 C35 110.2(6)
N5 C34 C39 111.8(7)
C35 C34 H34 107.5
C35 C34 C39 112.1(7)
C39 C34 H34 107.5
C34 C35 H35A 110.1
C34 C35 H35B 110.1
C34 C35 C36 108.0(8)
H35A C35 H35B 108.4
C36 C35 H35A 110.1
C36 C35 H35B 110.1
C35 C36 H36A 109.0
C35 C36 H36B 109.0
H36A C36 H36B 107.8
C37 C36 C35 112.9(8)
C37 C36 H36A 109.0
C37 C36 H36B 109.0
C36 C37 H37A 110.2
C36 C37 H37B 110.2
C36 C37 C38 107.5(9)
H37A C37 H37B 108.5
C38 C37 H37A 110.2
C38 C37 H37B 110.2
C37 C38 H38A 109.1
C37 C38 H38B 109.1
H38A C38 H38B 107.9
C39 C38 C37 112.3(8)
C39 C38 H38A 109.1
C39 C38 H38B 109.1
C34 C39 H39A 109.8
C34 C39 H39B 109.8
C38 C39 C34 109.4(9)
C38 C39 H39A 109.8
C38 C39 H39B 109.8
H39A C39 H39B 108.2
N6 C40 H40 107.6
N6 C40 C41 110.8(7)
N6 C40 C45 110.7(6)
C41 C40 H40 107.6
C45 C40 H40 107.6
C45 C40 C41 112.3(6)
C40 C41 H41A 110.1
C40 C41 H41B 110.1
C40 C41 C42 108.0(8)
H41A C41 H41B 108.4
C42 C41 H41A 110.1
C42 C41 H41B 110.1
C41 C42 H42A 108.9
C41 C42 H42B 108.9
H42A C42 H42B 107.7
C43 C42 C41 113.4(8)
C43 C42 H42A 108.9
C43 C42 H42B 108.9
C42 C43 H43A 109.6
C42 C43 H43B 109.6
C42 C43 C44 110.2(7)
H43A C43 H43B 108.1
C44 C43 H43A 109.6
C44 C43 H43B 109.6
C43 C44 H44A 109.5
C43 C44 H44B 109.5
C43 C44 C45 110.6(8)
H44A C44 H44B 108.1
C45 C44 H44A 109.5
C45 C44 H44B 109.5
C40 C45 C44 112.0(6)
C40 C45 H45A 109.2
C40 C45 H45B 109.2
C44 C45 H45A 109.2
C44 C45 H45B 109.2
H45A C45 H45B 107.9
Se4 Ag2 Se5 120.08(3)
Se4 Ag2 Se6 122.46(3)
Se6 Ag2 Se5 117.44(2)
C46 Se4 Ag2 94.02(18)
C61 Se5 Ag2 91.95(17)
C76 Se6 Ag2 91.59(16)
C46 N7 C49 123.1(7)
C48 N7 C46 111.2(6)
C48 N7 C49 125.7(6)
C46 N8 C47 110.8(6)
C46 N8 C55 124.6(6)
C47 N8 C55 124.4(6)
C61 N9 C63 110.8(5)
C61 N9 C64 123.8(5)
C63 N9 C64 125.3(5)
C61 N10 C62 110.6(5)
C61 N10 C70 123.5(5)
C62 N10 C70 125.9(5)
C76 N11 C77 108.3(4)
C76 N11 C79 125.9(4)
C77 N11 C79 125.7(4)
C76 N12 C78 109.0(4)
C76 N12 C85 126.2(4)
C78 N12 C85 124.6(4)
N7 C46 Se4 128.8(5)
N8 C46 Se4 126.8(5)
N8 C46 N7 104.4(6)
N8 C47 H47 127.0
C48 C47 N8 106.0(7)
C48 C47 H47 127.0
N7 C48 C47 107.5(7)
N7 C48 H48 126.3
C47 C48 H48 126.3
N7 C49 H49 106.7
N7 C49 C50 110.8(6)
C50 C49 H49 106.7
C54 C49 N7 112.4(7)
C54 C49 H49 106.7
C54 C49 C50 112.9(6)
C49 C50 H50A 109.3
C49 C50 H50B 109.3
C49 C50 C51 111.6(6)
H50A C50 H50B 108.0
C51 C50 H50A 109.3
C51 C50 H50B 109.3
C50 C51 H51A 109.6
C50 C51 H51B 109.6
C50 C51 C52 110.4(7)
H51A C51 H51B 108.1
C52 C51 H51A 109.6
C52 C51 H51B 109.6
C51 C52 H52A 109.9
C51 C52 H52B 109.9
H52A C52 H52B 108.3
C53 C52 C51 109.1(7)
C53 C52 H52A 109.9
C53 C52 H52B 109.9
C52 C53 H53A 109.4
C52 C53 H53B 109.4
C52 C53 C54 111.3(6)
H53A C53 H53B 108.0
C54 C53 H53A 109.4
C54 C53 H53B 109.4
C49 C54 C53 110.1(7)
C49 C54 H54A 109.6
C49 C54 H54B 109.6
C53 C54 H54A 109.6
C53 C54 H54B 109.6
H54A C54 H54B 108.1
N8 C55 H55 108.5
N8 C55 C56 108.8(6)
N8 C55 C60 110.8(6)
C56 C55 H55 108.5
C60 C55 H55 108.5
C60 C55 C56 111.7(7)
C55 C56 H56A 109.6
C55 C56 H56B 109.6
C55 C56 C57 110.2(7)
H56A C56 H56B 108.1
C57 C56 H56A 109.6
C57 C56 H56B 109.6
C56 C57 H57A 109.0
C56 C57 H57B 109.0
H57A C57 H57B 107.8
C58 C57 C56 112.9(8)
C58 C57 H57A 109.0
C58 C57 H57B 109.0
C57 C58 H58A 109.4
C57 C58 H58B 109.4
C57 C58 C59 111.1(8)
H58A C58 H58B 108.0
C59 C58 H58A 109.4
C59 C58 H58B 109.4
C58 C59 H59A 109.7
C58 C59 H59B 109.7
C58 C59 C60 110.0(7)
H59A C59 H59B 108.2
C60 C59 H59A 109.7
C60 C59 H59B 109.7
C55 C60 C59 110.0(6)
C55 C60 H60A 109.7
C55 C60 H60B 109.7
C59 C60 H60A 109.7
C59 C60 H60B 109.7
H60A C60 H60B 108.2
N9 C61 Se5 127.6(4)
N9 C61 N10 105.2(5)
N10 C61 Se5 127.2(4)
N10 C62 H62 126.6
C63 C62 N10 106.8(5)
C63 C62 H62 126.6
N9 C63 H63 126.7
C62 C63 N9 106.6(5)
C62 C63 H63 126.7
N9 C64 H64 108.0
N9 C64 C65 111.2(5)
N9 C64 C69 110.7(5)
C65 C64 H64 108.0
C65 C64 C69 111.0(5)
C69 C64 H64 108.0
C64 C65 H65A 109.7
C64 C65 H65B 109.7
C64 C65 C66 109.7(5)
H65A C65 H65B 108.2
C66 C65 H65A 109.7
C66 C65 H65B 109.7
C65 C66 H66A 109.2
C65 C66 H66B 109.2
H66A C66 H66B 107.9
C67 C66 C65 112.1(6)
C67 C66 H66A 109.2
C67 C66 H66B 109.2
C66 C67 H67A 109.6
C66 C67 H67B 109.6
C66 C67 C68 110.4(6)
H67A C67 H67B 108.1
C68 C67 H67A 109.6
C68 C67 H67B 109.6
C67 C68 H68A 109.3
C67 C68 H68B 109.3
H68A C68 H68B 108.0
C69 C68 C67 111.6(6)
C69 C68 H68A 109.3
C69 C68 H68B 109.3
C64 C69 H69A 109.7
C64 C69 H69B 109.7
C68 C69 C64 109.9(7)
C68 C69 H69A 109.7
C68 C69 H69B 109.7
H69A C69 H69B 108.2
N10 C70 H70 107.6
N10 C70 C71 109.1(6)
N10 C70 C75 111.4(6)
C71 C70 H70 107.6
C75 C70 H70 107.6
C75 C70 C71 113.3(6)
C70 C71 H71A 109.1
C70 C71 H71B 109.1
C70 C71 C72 112.3(8)
H71A C71 H71B 107.9
C72 C71 H71A 109.1
C72 C71 H71B 109.1
C71 C72 H72A 109.9
C71 C72 H72B 109.9
H72A C72 H72B 108.3
C73 C72 C71 108.9(8)
C73 C72 H72A 109.9
C73 C72 H72B 109.9
C72 C73 H73A 109.4
C72 C73 H73B 109.4
C72 C73 C74 111.1(9)
H73A C73 H73B 108.0
C74 C73 H73A 109.4
C74 C73 H73B 109.4
C73 C74 H74A 109.4
C73 C74 H74B 109.4
H74A C74 H74B 108.0
C75 C74 C73 111.4(9)
C75 C74 H74A 109.4
C75 C74 H74B 109.4
C70 C75 C74 108.7(8)
C70 C75 H75A 109.9
C70 C75 H75B 109.9
C74 C75 H75A 109.9
C74 C75 H75B 109.9
H75A C75 H75B 108.3
N11 C76 Se6 126.5(4)
N12 C76 Se6 126.2(4)
N12 C76 N11 107.3(4)
N11 C77 H77 126.0
C78 C77 N11 108.0(5)
C78 C77 H77 126.0
N12 C78 H78 126.3
C77 C78 N12 107.3(5)
C77 C78 H78 126.3
N11 C79 H79 108.3
N11 C79 C80 110.6(5)
N11 C79 C84 110.9(5)
C80 C79 H79 108.3
C80 C79 C84 110.4(5)
C84 C79 H79 108.3
C79 C80 H80A 109.7
C79 C80 H80B 109.7
C79 C80 C81 110.0(7)
H80A C80 H80B 108.2
C81 C80 H80A 109.7
C81 C80 H80B 109.7
C80 C81 H81A 109.4
C80 C81 H81B 109.4
H81A C81 H81B 108.0
C82 C81 C80 111.0(8)
C82 C81 H81A 109.4
C82 C81 H81B 109.4
C81 C82 H82A 109.5
C81 C82 H82B 109.5
H82A C82 H82B 108.1
C83 C82 C81 110.7(7)
C83 C82 H82A 109.5
C83 C82 H82B 109.5
C82 C83 H83A 109.2
C82 C83 H83B 109.2
C82 C83 C84 112.2(6)
H83A C83 H83B 107.9
C84 C83 H83A 109.2
C84 C83 H83B 109.2
C79 C84 C83 110.1(5)
C79 C84 H84A 109.6
C79 C84 H84B 109.6
C83 C84 H84A 109.6
C83 C84 H84B 109.6
H84A C84 H84B 108.2
N12 C85 H85 107.8
N12 C85 C86 110.3(4)
N12 C85 C90 110.3(5)
C86 C85 H85 107.8
C86 C85 C90 112.6(5)
C90 C85 H85 107.8
C85 C86 H86A 109.7
C85 C86 H86B 109.7
C85 C86 C87 110.0(5)
H86A C86 H86B 108.2
C87 C86 H86A 109.7
C87 C86 H86B 109.7
C86 C87 H87A 109.4
C86 C87 H87B 109.4
H87A C87 H87B 108.0
C88 C87 C86 111.3(6)
C88 C87 H87A 109.4
C88 C87 H87B 109.4
C87 C88 H88A 109.4
C87 C88 H88B 109.4
C87 C88 C89 111.2(6)
H88A C88 H88B 108.0
C89 C88 H88A 109.4
C89 C88 H88B 109.4
C88 C89 H89A 109.5
C88 C89 H89B 109.5
C88 C89 C90 110.7(6)
H89A C89 H89B 108.1
C90 C89 H89A 109.5
C90 C89 H89B 109.5
C85 C90 C89 110.0(5)
C85 C90 H90A 109.7
C85 C90 H90B 109.7
C89 C90 H90A 109.7
C89 C90 H90B 109.7
H90A C90 H90B 108.2
Cl3 C91 H91A 109.9
Cl3 C91 H91B 109.9
Cl4 C91 Cl3 109.1(4)
Cl4 C91 H91A 109.9
Cl4 C91 H91B 109.9
H91A C91 H91B 108.3

loop_
_geom_bond_atom_site_label_1
_geom_bond_atom_site_label_2
_geom_bond_distance
Ag1 Se1 2.5738(7)
Ag1 Se2 2.5480(7)
Ag1 Se3 2.5703(7)
Se1 C1 1.848(5)
Se2 C16 1.881(7)
Se3 C31 1.871(6)
N1 C1 1.380(6)
N1 C3 1.376(7)
N1 C4 1.480(6)
N2 C1 1.363(6)
N2 C2 1.385(7)
N2 C10 1.472(6)
N3 C16 1.330(8)
N3 C18 1.397(9)
N3 C19 1.462(6)
N4 C16 1.358(7)
N4 C17 1.402(11)
N4 C25 1.482(9)
N5 C31 1.357(8)
N5 C32 1.389(9)
N5 C34 1.454(10)
N6 C31 1.338(8)
N6 C33 1.391(8)
N6 C40 1.457(9)
C2 H2 0.9500
C2 C3 1.341(7)
C3 H3 0.9500
C4 H4 1.0000
C4 C5 1.503(8)
C4 C9 1.526(8)
C5 H5A 0.9900
C5 H5B 0.9900
C5 C6 1.518(8)
C6 H6A 0.9900
C6 H6B 0.9900
C6 C7 1.519(9)
C7 H7A 0.9900
C7 H7B 0.9900
C7 C8 1.519(10)
C8 H8A 0.9900
C8 H8B 0.9900
C8 C9 1.524(9)
C9 H9A 0.9900
C9 H9B 0.9900
C10 H10 1.0000
C10 C11 1.518(7)
C10 C15 1.514(7)
C11 H11A 0.9900
C11 H11B 0.9900
C11 C12 1.539(8)
C12 H12A 0.9900
C12 H12B 0.9900
C12 C13 1.522(9)
C13 H13A 0.9900
C13 H13B 0.9900
C13 C14 1.522(9)
C14 H14A 0.9900
C14 H14B 0.9900
C14 C15 1.518(8)
C15 H15A 0.9900
C15 H15B 0.9900
C17 H17 0.9500
C17 C18 1.322(10)
C18 H18 0.9500
C19 H19 1.0000
C19 C20 1.510(8)
C19 C24 1.522(8)
C20 H20A 0.9900
C20 H20B 0.9900
C20 C21 1.522(8)
C21 H21A 0.9900
C21 H21B 0.9900
C21 C22 1.523(9)
C22 H22A 0.9900
C22 H22B 0.9900
C22 C23 1.525(9)
C23 H23A 0.9900
C23 H23B 0.9900
C23 C24 1.535(8)
C24 H24A 0.9900
C24 H24B 0.9900
C25 H25 1.0000
C25 C26 1.524(12)
C25 C30 1.531(11)
C26 H26A 0.9900
C26 H26B 0.9900
C26 C27 1.546(11)
C27 H27A 0.9900
C27 H27B 0.9900
C27 C28 1.543(11)
C28 H28A 0.9900
C28 H28B 0.9900
C28 C29 1.521(11)
C29 H29A 0.9900
C29 H29B 0.9900
C29 C30 1.559(10)
C30 H30A 0.9900
C30 H30B 0.9900
C32 H32 0.9500
C32 C33 1.301(11)
C33 H33 0.9500
C34 H34 1.0000
C34 C35 1.493(12)
C34 C39 1.522(10)
C35 H35A 0.9900
C35 H35B 0.9900
C35 C36 1.520(12)
C36 H36A 0.9900
C36 H36B 0.9900
C36 C37 1.518(12)
C37 H37A 0.9900
C37 H37B 0.9900
C37 C38 1.527(15)
C38 H38A 0.9900
C38 H38B 0.9900
C38 C39 1.514(13)
C39 H39A 0.9900
C39 H39B 0.9900
C40 H40 1.0000
C40 C41 1.528(10)
C40 C45 1.526(11)
C41 H41A 0.9900
C41 H41B 0.9900
C41 C42 1.562(13)
C42 H42A 0.9900
C42 H42B 0.9900
C42 C43 1.507(13)
C43 H43A 0.9900
C43 H43B 0.9900
C43 C44 1.532(12)
C44 H44A 0.9900
C44 H44B 0.9900
C44 C45 1.534(11)
C45 H45A 0.9900
C45 H45B 0.9900
Ag2 Se4 2.5383(7)
Ag2 Se5 2.5752(7)
Ag2 Se6 2.5614(7)
Se4 C46 1.860(8)
Se5 C61 1.862(6)
Se6 C76 1.876(5)
N7 C46 1.358(9)
N7 C48 1.355(10)
N7 C49 1.487(9)
N8 C46 1.357(9)
N8 C47 1.381(9)
N8 C55 1.471(8)
N9 C61 1.348(7)
N9 C63 1.383(7)
N9 C64 1.474(7)
N10 C61 1.358(7)
N10 C62 1.378(8)
N10 C70 1.465(8)
N11 C76 1.352(6)
N11 C77 1.385(7)
N11 C79 1.455(7)
N12 C76 1.347(7)
N12 C78 1.382(7)
N12 C85 1.479(6)
C47 H47 0.9500
C47 C48 1.356(10)
C48 H48 0.9500
C49 H49 1.0000
C49 C50 1.488(11)
C49 C54 1.478(10)
C50 H50A 0.9900
C50 H50B 0.9900
C50 C51 1.544(11)
C51 H51A 0.9900
C51 H51B 0.9900
C51 C52 1.545(12)
C52 H52A 0.9900
C52 H52B 0.9900
C52 C53 1.494(11)
C53 H53A 0.9900
C53 H53B 0.9900
C53 C54 1.537(10)
C54 H54A 0.9900
C54 H54B 0.9900
C55 H55 1.0000
C55 C56 1.511(11)
C55 C60 1.503(9)
C56 H56A 0.9900
C56 H56B 0.9900
C56 C57 1.521(11)
C57 H57A 0.9900
C57 H57B 0.9900
C57 C58 1.489(11)
C58 H58A 0.9900
C58 H58B 0.9900
C58 C59 1.530(11)
C59 H59A 0.9900
C59 H59B 0.9900
C59 C60 1.539(9)
C60 H60A 0.9900
C60 H60B 0.9900
C62 H62 0.9500
C62 C63 1.354(8)
C63 H63 0.9500
C64 H64 1.0000
C64 C65 1.513(8)
C64 C69 1.530(9)
C65 H65A 0.9900
C65 H65B 0.9900
C65 C66 1.527(8)
C66 H66A 0.9900
C66 H66B 0.9900
C66 C67 1.520(10)
C67 H67A 0.9900
C67 H67B 0.9900
C67 C68 1.534(11)
C68 H68A 0.9900
C68 H68B 0.9900
C68 C69 1.522(9)
C69 H69A 0.9900
C69 H69B 0.9900
C70 H70 1.0000
C70 C71 1.526(12)
C70 C75 1.518(10)
C71 H71A 0.9900
C71 H71B 0.9900
C71 C72 1.538(10)
C72 H72A 0.9900
C72 H72B 0.9900
C72 C73 1.528(12)
C73 H73A 0.9900
C73 H73B 0.9900
C73 C74 1.550(16)
C74 H74A 0.9900
C74 H74B 0.9900
C74 C75 1.540(12)
C75 H75A 0.9900
C75 H75B 0.9900
C77 H77 0.9500
C77 C78 1.334(8)
C78 H78 0.9500
C79 H79 1.0000
C79 C80 1.517(9)
C79 C84 1.524(7)
C80 H80A 0.9900
C80 H80B 0.9900
C80 C81 1.539(11)
C81 H81A 0.9900
C81 H81B 0.9900
C81 C82 1.539(11)
C82 H82A 0.9900
C82 H82B 0.9900
C82 C83 1.487(10)
C83 H83A 0.9900
C83 H83B 0.9900
C83 C84 1.527(8)
C84 H84A 0.9900
C84 H84B 0.9900
C85 H85 1.0000
C85 C86 1.522(8)
C85 C90 1.524(8)
C86 H86A 0.9900
C86 H86B 0.9900
C86 C87 1.538(8)
C87 H87A 0.9900
C87 H87B 0.9900
C87 C88 1.506(10)
C88 H88A 0.9900
C88 H88B 0.9900
C88 C89 1.518(10)
C89 H89A 0.9900
C89 H89B 0.9900
C89 C90 1.528(8)
C90 H90A 0.9900
C90 H90B 0.9900
Cl3 C91 1.754(6)
Cl4 C91 1.750(7)
C91 H91A 0.9900
C91 H91B 0.9900

loop_
_exptl_oxdiff_crystal_face_indexfrac_h
_exptl_oxdiff_crystal_face_indexfrac_k
_exptl_oxdiff_crystal_face_indexfrac_l
_exptl_oxdiff_crystal_face_x
_exptl_oxdiff_crystal_face_y
_exptl_oxdiff_crystal_face_z
-18.0003 -0.0002 5.0007 0.3024 -0.9634 -0.0829
-5.9990 -9.0000 0.0011 0.0999 -0.2455 -0.9507
-10.0011 7.9999 3.9995 0.1548 -0.6068 0.7726
18.0003 0.0002 -5.0007 -0.3024 0.9634 0.0829
2.0010 -1.0001 17.0002 0.9301 0.4154 0.0350
-2.0009 0.0001 -17.0001 -0.9201 -0.4039 -0.1362
7.9991 9.0000 -0.0012 -0.1033 0.3620 0.9639
-14.9997 -0.0002 14.0007 0.7862 -0.6366 0.0021
-12.0009 -0.0000 -9.9997 -0.5227 -0.8677 -0.1517
-4.0014 9.0000 -3.0008 -0.2457 -0.3874 0.8629

loop_
_smtbx_masks_void_nr
_smtbx_masks_void_average_x
_smtbx_masks_void_average_y
_smtbx_masks_void_average_z
_smtbx_masks_void_volume
_smtbx_masks_void_count_electrons
1 -0.101 0.011 0.295 231.8 75.9
2 0.101 -0.011 0.705 231.8 74.1
3 0.033 0.491 0.242 17.3 0.0
4 -0.033 0.509 0.758 17.3 0.0
5 0.094 0.475 0.889 8.1 0.0
6 0.168 0.955 0.221 121.6 42.4
7 0.332 0.455 0.279 121.6 43.5
8 0.399 0.489 0.795 231.8 75.4
9 0.406 -0.025 0.611 8.1 0.0
10 0.467 -0.009 0.258 17.3 0.0
11 0.601 0.511 0.205 231.8 74.0
12 0.533 0.009 0.742 17.3 0.0
13 0.594 0.025 0.389 8.1 0.0
14 0.668 0.545 0.721 121.6 42.2
15 0.832 0.045 0.779 121.6 43.3
16 0.906 0.525 0.111 8.1 0.0
